data_7025327
loop_
_publ_author_name
'Craig, Gavin A.'
'Barrios, Leon\'i A.'
'Costa, Jos\'e S\'anchez'
'Roubeau, Olivier'
'Ruiz, Eliseo'
'Teat, Simon J.'
'Wilson, Chick C.'
'Thomas, Lynne'
'Arom\'i, Guillem'

_publ_section_title
;
 Synthesis of a novel heptacoordinated Fe(iii) dinuclear complex:
 experimental and theoretical study of the magnetic properties
;
_journal_issue 20
_journal_name_full 'Dalton Transactions'
_journal_page_first 4874
_journal_paper_doi 10.1039/b927032a
_journal_volume 39
_journal_year 2010
_chemical_formula_moiety 'C52 H34 Fe2 N14 O8 S4, C H4 O'
_chemical_formula_sum 'C53 H38 Fe2 N14 O9 S4'
_chemical_formula_weight 1254.91
_chemical_name_systematic
;
?
;
_space_group_IT_number 14
_symmetry_cell_setting monoclinic
_symmetry_space_group_name_Hall '-P 2ybc'
_symmetry_space_group_name_H-M 'P 1 21/c 1'
_atom_sites_solution_hydrogens geom
_atom_sites_solution_primary direct
_atom_sites_solution_secondary difmap
_audit_creation_method SHELXL-97
_cell_angle_alpha 90.00
_cell_angle_beta 109.62(3)
_cell_angle_gamma 90.00
_cell_formula_units_Z 2
_cell_length_a 11.493(3)
_cell_length_b 23.530(5)
_cell_length_c 10.094(2)
_cell_measurement_reflns_used 3610
_cell_measurement_temperature 150(2)
_cell_measurement_theta_max 23.3
_cell_measurement_theta_min 2.1
_cell_volume 2571.2(11)
_computing_cell_refinement 'HKL-2000 (Otwinowski & Minor, 1997)'
_computing_data_collection MxCube
_computing_data_reduction 'HKL-2000 (Otwinowski & Minor, 1997)'
_computing_structure_refinement 'SHELXL-97 (Sheldrick, 1997)'
_computing_structure_solution 'SHELXS-97 (Sheldrick, 1990)'
_diffrn_ambient_temperature 150(2)
_diffrn_measured_fraction_theta_full 0.948
_diffrn_measured_fraction_theta_max 0.948
_diffrn_measurement_device_type 'Single-axis HUBER diffractometer'
_diffrn_measurement_method 'phi rotation at various kappa'
_diffrn_radiation_monochromator 'silicon 111'
_diffrn_radiation_source 'ESRF BM16'
_diffrn_radiation_type synchrotron
_diffrn_radiation_wavelength 0.75140
_diffrn_reflns_av_R_equivalents 0.0000
_diffrn_reflns_av_sigmaI/netI 0.0279
_diffrn_reflns_limit_h_max 12
_diffrn_reflns_limit_h_min -11
_diffrn_reflns_limit_k_max 24
_diffrn_reflns_limit_k_min -22
_diffrn_reflns_limit_l_max 10
_diffrn_reflns_limit_l_min -10
_diffrn_reflns_number 2970
_diffrn_reflns_theta_full 23.30
_diffrn_reflns_theta_max 23.30
_diffrn_reflns_theta_min 2.19
_diffrn_standards_number 0
_exptl_absorpt_coefficient_mu 0.926
_exptl_absorpt_correction_type none
_exptl_crystal_colour black
_exptl_crystal_density_diffrn 1.621
_exptl_crystal_density_method 'not measured'
_exptl_crystal_description needle
_exptl_crystal_F_000 1284
_exptl_crystal_size_max 0.10
_exptl_crystal_size_mid 0.01
_exptl_crystal_size_min 0.01
_refine_diff_density_max 0.387
_refine_diff_density_min -0.552
_refine_diff_density_rms 0.069
_refine_ls_extinction_coef 0.021(3)
_refine_ls_extinction_expression Fc^*^=kFc[1+0.001xFc^2^\l^3^/sin(2\q)]^-1/4^
_refine_ls_extinction_method SHELXL
_refine_ls_goodness_of_fit_ref 1.031
_refine_ls_hydrogen_treatment constr
_refine_ls_matrix_type full
_refine_ls_number_parameters 384
_refine_ls_number_reflns 2970
_refine_ls_number_restraints 13
_refine_ls_restrained_S_all 1.029
_refine_ls_R_factor_all 0.0773
_refine_ls_R_factor_gt 0.0620
_refine_ls_shift/su_max 0.000
_refine_ls_shift/su_mean 0.000
_refine_ls_structure_factor_coef Fsqd
_refine_ls_weighting_details 'calc w=1/[\s^2^(Fo^2^)+(0.1390P)^2^+0.8603P] where P=(Fo^2^+2Fc^2^)/3'
_refine_ls_weighting_scheme calc
_refine_ls_wR_factor_gt 0.1693
_refine_ls_wR_factor_ref 0.1874
_reflns_number_gt 2316
_reflns_number_total 2970
_reflns_threshold_expression >2sigma(I)
_cod_data_source_file b927032a.txt
_cod_data_source_block cut
_cod_original_cell_volume 2571.2(10)
_cod_original_sg_symbol_H-M P21/c
_cod_database_code 7025327

loop_
_symmetry_equiv_pos_as_xyz
'x, y, z'
'-x, y+1/2, -z+1/2'
'-x, -y, -z'
'x, -y-1/2, z-1/2'

loop_
_atom_site_label
_atom_site_type_symbol
_atom_site_fract_x
_atom_site_fract_y
_atom_site_fract_z
_atom_site_U_iso_or_equiv
_atom_site_adp_type
_atom_site_occupancy
_atom_site_symmetry_multiplicity
_atom_site_calc_flag
_atom_site_refinement_flags
Fe1 Fe 0.56093(7) 0.11717(3) 0.55319(8) 0.0791(4) Uani 1 1 d .
S1 S 0.92977(13) 0.09955(7) 0.45148(16) 0.0923(6) Uani 1 1 d .
S2 S 0.24979(17) 0.04423(8) 0.6690(2) 0.1138(7) Uani 1 1 d .
O1 O 0.5966(3) 0.03235(16) 0.6494(4) 0.0819(10) Uani 1 1 d .
O2 O 0.4550(3) 0.05927(16) 0.3931(4) 0.0806(10) Uani 1 1 d .
O3 O 0.8148(4) -0.00325(18) 1.0179(5) 0.1032(13) Uani 1 1 d .
H3 H 0.7592 0.0000 1.0542 0.155 Uiso 1 1 calc R
O4 O 0.2727(4) 0.11165(16) -0.0123(5) 0.1011(13) Uani 1 1 d .
H4 H 0.2526 0.0871 -0.0765 0.152 Uiso 1 1 calc R
N1 N 0.6942(4) 0.12749(19) 0.7637(5) 0.0813(12) Uani 1 1 d .
N2 N 0.7601(4) 0.0888(2) 0.8579(5) 0.0833(12) Uani 1 1 d .
H2A H 0.7442 0.0521 0.8514 0.100 Uiso 1 1 calc R
N3 N 0.6058(4) 0.21050(19) 0.6025(5) 0.0795(12) Uani 1 1 d .
N4 N 0.3752(4) 0.1586(2) 0.2462(5) 0.0842(12) Uani 1 1 d .
H4B H 0.3548 0.1239 0.2144 0.101 Uiso 1 1 calc R
N5 N 0.4568(4) 0.1702(2) 0.3746(5) 0.0839(12) Uani 1 1 d .
N6 N 0.7011(5) 0.10877(19) 0.4868(5) 0.0817(12) Uani 1 1 d .
N7 N 0.4175(5) 0.1195(2) 0.6279(5) 0.0866(13) Uani 1 1 d .
C1 C 0.5402(5) -0.0082(3) 0.5728(6) 0.0785(14) Uani 1 1 d .
C2 C 0.9202(5) 0.0230(3) 1.1020(6) 0.0863(16) Uani 1 1 d .
C3 C 1.0048(5) -0.0064(3) 1.2085(6) 0.0851(15) Uani 1 1 d .
H3A H 0.9900 -0.0452 1.2238 0.102 Uiso 1 1 calc R
C4 C 1.1111(5) 0.0196(3) 1.2938(6) 0.0868(16) Uani 1 1 d .
H4A H 1.1691 -0.0011 1.3677 0.104 Uiso 1 1 calc R
C5 C 1.1326(5) 0.0758(3) 1.2709(6) 0.0886(16) Uani 1 1 d .
H5A H 1.2051 0.0942 1.3298 0.106 Uiso 1 1 calc R
C6 C 1.0486(5) 0.1051(2) 1.1624(6) 0.0820(15) Uani 1 1 d .
H6A H 1.0655 0.1435 1.1459 0.098 Uiso 1 1 calc R
C7 C 0.9401(5) 0.0801(2) 1.0765(5) 0.0801(14) Uani 1 1 d .
C8 C 0.8539(5) 0.1126(2) 0.9640(6) 0.0811(15) Uani 1 1 d .
C9 C 0.8460(5) 0.1707(2) 0.9350(6) 0.0833(15) Uani 1 1 d .
H9A H 0.8985 0.1996 0.9890 0.100 Uiso 1 1 calc R
C10 C 0.7471(5) 0.1779(2) 0.8127(6) 0.0812(15) Uani 1 1 d .
C11 C 0.6913(5) 0.2258(2) 0.7235(6) 0.0830(15) Uani 1 1 d .
C12 C 0.7218(5) 0.2822(3) 0.7562(6) 0.0900(16) Uani 1 1 d .
H12A H 0.7837 0.2925 0.8421 0.108 Uiso 1 1 calc R
C13 C 0.6592(5) 0.3236(3) 0.6597(6) 0.0899(16) Uani 1 1 d .
H13A H 0.6775 0.3627 0.6800 0.108 Uiso 1 1 calc R
C14 C 0.5714(5) 0.3080(3) 0.5360(6) 0.0874(16) Uani 1 1 d .
H14A H 0.5278 0.3359 0.4698 0.105 Uiso 1 1 calc R
C15 C 0.5470(5) 0.2500(2) 0.5087(6) 0.0819(15) Uani 1 1 d .
C16 C 0.4606(5) 0.2274(3) 0.3826(6) 0.0826(15) Uani 1 1 d .
C17 C 0.3824(5) 0.2510(2) 0.2583(6) 0.0825(15) Uani 1 1 d .
H17A H 0.3690 0.2903 0.2371 0.099 Uiso 1 1 calc R
C18 C 0.3279(5) 0.2061(2) 0.1715(6) 0.0802(15) Uani 1 1 d .
C19 C 0.2350(5) 0.2071(2) 0.0337(6) 0.0812(15) Uani 1 1 d .
C20 C 0.1672(5) 0.2572(2) -0.0134(6) 0.0863(16) Uani 1 1 d .
H20A H 0.1839 0.2896 0.0463 0.104 Uiso 1 1 calc R
C21 C 0.0771(5) 0.2605(2) -0.1442(6) 0.0883(16) Uani 1 1 d .
H21A H 0.0313 0.2946 -0.1731 0.106 Uiso 1 1 calc R
C22 C 0.0538(5) 0.2142(3) -0.2326(7) 0.0934(17) Uani 1 1 d .
H22A H -0.0078 0.2164 -0.3230 0.112 Uiso 1 1 calc R
C23 C 0.1198(5) 0.1647(3) -0.1901(7) 0.0909(16) Uani 1 1 d .
H23A H 0.1045 0.1330 -0.2519 0.109 Uiso 1 1 calc R
C24 C 0.2070(5) 0.1611(2) -0.0598(7) 0.0862(16) Uani 1 1 d .
C25 C 0.7981(6) 0.1051(2) 0.4727(6) 0.0813(15) Uani 1 1 d .
C26 C 0.3475(5) 0.0881(3) 0.6473(6) 0.0827(15) Uani 1 1 d .
O1S O 0.3814(9) -0.0367(4) 0.8909(12) 0.123(3) Uani 0.50 1 d PDU
H1S H 0.3472 -0.0236 0.8096 0.184 Uiso 0.50 1 calc PR
C1S C 0.491(4) -0.003(2) 0.963(3) 0.162(13) Uani 0.50 1 d PDU
H1S1 H 0.4697 0.0370 0.9526 0.244 Uiso 0.50 1 calc PR
H1S2 H 0.5548 -0.0114 0.9214 0.244 Uiso 0.50 1 calc PR
H1S3 H 0.5209 -0.0136 1.0627 0.244 Uiso 0.50 1 calc PR

loop_
_atom_site_aniso_label
_atom_site_aniso_U_11
_atom_site_aniso_U_22
_atom_site_aniso_U_33
_atom_site_aniso_U_23
_atom_site_aniso_U_13
_atom_site_aniso_U_12
Fe1 0.0848(6) 0.0636(7) 0.0878(7) 0.0039(4) 0.0278(4) 0.0024(3)
S1 0.0880(10) 0.0896(12) 0.1011(12) 0.0017(8) 0.0341(8) 0.0038(7)
S2 0.1060(12) 0.0903(13) 0.1558(17) -0.0212(10) 0.0582(12) -0.0177(9)
O1 0.087(2) 0.068(3) 0.089(3) 0.0041(19) 0.0260(19) 0.0021(18)
O2 0.087(2) 0.063(3) 0.087(2) 0.0076(18) 0.0226(18) 0.0044(17)
O3 0.104(3) 0.070(3) 0.114(3) 0.001(2) 0.008(3) -0.001(2)
O4 0.101(3) 0.063(3) 0.136(4) -0.004(2) 0.035(3) 0.002(2)
N1 0.095(3) 0.061(3) 0.089(3) 0.004(2) 0.032(2) 0.007(2)
N2 0.098(3) 0.067(3) 0.083(3) 0.003(2) 0.028(3) 0.002(2)
N3 0.086(3) 0.065(3) 0.090(3) 0.002(2) 0.033(3) 0.005(2)
N4 0.089(3) 0.065(3) 0.097(3) 0.004(2) 0.029(3) 0.001(2)
N5 0.085(3) 0.071(4) 0.095(3) 0.006(2) 0.029(3) 0.000(2)
N6 0.091(3) 0.064(3) 0.086(3) 0.003(2) 0.025(3) 0.002(2)
N7 0.098(3) 0.069(3) 0.093(3) 0.003(2) 0.033(3) 0.007(2)
C1 0.081(3) 0.068(4) 0.088(4) -0.001(3) 0.030(3) 0.003(3)
C2 0.093(4) 0.074(4) 0.086(4) -0.002(3) 0.022(3) -0.004(3)
C3 0.094(4) 0.072(4) 0.089(4) 0.006(3) 0.030(3) -0.001(3)
C4 0.088(4) 0.077(4) 0.095(4) 0.007(3) 0.030(3) 0.008(3)
C5 0.081(3) 0.086(5) 0.098(4) -0.002(3) 0.028(3) 0.002(3)
C6 0.092(4) 0.070(4) 0.090(4) -0.002(3) 0.038(3) -0.004(3)
C7 0.093(4) 0.067(4) 0.080(3) -0.003(3) 0.028(3) 0.002(3)
C8 0.089(4) 0.074(5) 0.081(4) -0.006(3) 0.028(3) -0.003(3)
C9 0.103(4) 0.060(4) 0.091(4) -0.006(3) 0.037(3) -0.004(3)
C10 0.094(4) 0.062(4) 0.089(4) -0.004(3) 0.033(3) -0.002(3)
C11 0.096(4) 0.063(4) 0.096(4) -0.004(3) 0.041(3) 0.000(3)
C12 0.094(4) 0.080(5) 0.098(4) -0.003(3) 0.035(3) -0.001(3)
C13 0.107(4) 0.066(4) 0.100(4) 0.001(3) 0.040(4) 0.004(3)
C14 0.093(4) 0.072(5) 0.103(5) 0.004(3) 0.040(4) 0.007(3)
C15 0.089(4) 0.063(4) 0.099(4) 0.004(3) 0.037(3) 0.005(3)
C16 0.086(4) 0.064(4) 0.101(4) 0.006(3) 0.036(3) 0.006(3)
C17 0.094(4) 0.065(4) 0.094(4) 0.009(3) 0.039(3) 0.005(3)
C18 0.090(4) 0.064(4) 0.089(4) 0.012(3) 0.035(3) 0.007(3)
C19 0.096(4) 0.060(4) 0.094(4) 0.010(3) 0.041(3) 0.002(3)
C20 0.101(4) 0.071(4) 0.087(4) 0.005(3) 0.031(3) 0.004(3)
C21 0.111(4) 0.065(4) 0.094(4) 0.005(3) 0.041(4) 0.005(3)
C22 0.099(4) 0.082(5) 0.098(4) 0.005(3) 0.031(3) -0.008(3)
C23 0.095(4) 0.074(4) 0.107(5) -0.004(3) 0.039(4) -0.004(3)
C24 0.088(4) 0.069(4) 0.109(5) 0.005(3) 0.042(3) -0.002(3)
C25 0.100(4) 0.060(4) 0.080(4) 0.004(2) 0.025(3) 0.002(3)
C26 0.083(4) 0.077(4) 0.088(4) -0.003(3) 0.029(3) -0.003(3)
O1S 0.121(7) 0.085(7) 0.160(9) 0.009(6) 0.044(7) 0.001(5)
C1S 0.092(13) 0.20(2) 0.15(3) 0.05(3) -0.02(2) 0.012(10)

loop_
_atom_type_symbol
_atom_type_description
_atom_type_scat_dispersion_real
_atom_type_scat_dispersion_imag
_atom_type_scat_source
C C -0.0020 0.0018 'WCROMER Program in WinGX L.Kissel & R.H.Pratt Acta Cryst A46 170 1990'
H H 0.0000 0.0000 'WCROMER Program in WinGX L.Kissel & R.H.Pratt Acta Cryst A46 170 1990'
N N -0.0031 0.0038 'WCROMER Program in WinGX L.Kissel & R.H.Pratt Acta Cryst A46 170 1990'
O O -0.0041 0.0069 'WCROMER Program in WinGX L.Kissel & R.H.Pratt Acta Cryst A46 170 1990'
S S 0.1150 0.1392 'WCROMER Program in WinGX L.Kissel & R.H.Pratt Acta Cryst A46 170 1990'
Fe Fe 0.2117 0.9395 'WCROMER Program in WinGX L.Kissel & R.H.Pratt Acta Cryst A46 170 1990'

loop_
_geom_angle_atom_site_label_1
_geom_angle_atom_site_label_2
_geom_angle_atom_site_label_3
_geom_angle
_geom_angle_site_symmetry_1
_geom_angle_site_symmetry_3
N6 Fe1 N7 175.50(18) . .
N6 Fe1 O2 90.13(16) . .
N7 Fe1 O2 88.36(17) . .
N6 Fe1 N1 87.40(18) . .
N7 Fe1 N1 91.56(19) . .
O2 Fe1 N1 147.08(16) . .
N6 Fe1 N5 93.52(18) . .
N7 Fe1 N5 90.14(18) . .
O2 Fe1 N5 74.20(17) . .
N1 Fe1 N5 138.71(17) . .
N6 Fe1 O1 90.39(16) . .
N7 Fe1 O1 85.12(16) . .
O2 Fe1 O1 74.41(14) . .
N1 Fe1 O1 72.79(16) . .
N5 Fe1 O1 148.36(17) . .
N6 Fe1 N3 91.15(17) . .
N7 Fe1 N3 92.57(17) . .
O2 Fe1 N3 143.72(16) . .
N1 Fe1 N3 69.18(17) . .
N5 Fe1 N3 69.53(18) . .
O1 Fe1 N3 141.82(17) . .
C1 O1 Fe1 115.8(4) . .
C1 O2 Fe1 116.2(3) 3_656 .
C2 O3 H3 109.5 . .
C24 O4 H4 109.5 . .
C10 N1 N2 105.0(4) . .
C10 N1 Fe1 122.6(4) . .
N2 N1 Fe1 131.0(4) . .
N1 N2 C8 112.6(5) . .
N1 N2 H2A 123.7 . .
C8 N2 H2A 123.7 . .
C11 N3 C15 120.2(5) . .
C11 N3 Fe1 120.3(4) . .
C15 N3 Fe1 119.6(4) . .
N5 N4 C18 112.7(4) . .
N5 N4 H4B 123.6 . .
C18 N4 H4B 123.6 . .
C16 N5 N4 105.0(4) . .
C16 N5 Fe1 121.5(4) . .
N4 N5 Fe1 133.4(4) . .
C25 N6 Fe1 167.6(5) . .
C26 N7 Fe1 138.0(5) . .
O2 C1 O1 126.5(5) 3_656 .
O2 C1 C1 118.2(7) 3_656 3_656
O1 C1 C1 115.3(7) . 3_656
C3 C2 O3 120.4(6) . .
C3 C2 C7 120.8(5) . .
O3 C2 C7 118.8(5) . .
C2 C3 C4 120.8(6) . .
C2 C3 H3A 119.6 . .
C4 C3 H3A 119.6 . .
C3 C4 C5 119.5(5) . .
C3 C4 H4A 120.3 . .
C5 C4 H4A 120.3 . .
C6 C5 C4 119.8(6) . .
C6 C5 H5A 120.1 . .
C4 C5 H5A 120.1 . .
C5 C6 C7 121.8(6) . .
C5 C6 H6A 119.1 . .
C7 C6 H6A 119.1 . .
C6 C7 C2 117.3(5) . .
C6 C7 C8 120.0(6) . .
C2 C7 C8 122.6(5) . .
N2 C8 C9 105.2(5) . .
N2 C8 C7 123.5(5) . .
C9 C8 C7 131.4(5) . .
C10 C9 C8 106.5(5) . .
C10 C9 H9A 126.7 . .
C8 C9 H9A 126.7 . .
N1 C10 C9 110.7(5) . .
N1 C10 C11 113.9(5) . .
C9 C10 C11 135.3(5) . .
N3 C11 C12 121.7(5) . .
N3 C11 C10 113.3(5) . .
C12 C11 C10 125.0(6) . .
C11 C12 C13 118.3(6) . .
C11 C12 H12A 120.9 . .
C13 C12 H12A 120.9 . .
C14 C13 C12 120.0(6) . .
C14 C13 H13A 120.0 . .
C12 C13 H13A 120.0 . .
C13 C14 C15 118.7(6) . .
C13 C14 H14A 120.7 . .
C15 C14 H14A 120.7 . .
N3 C15 C14 121.2(6) . .
N3 C15 C16 114.0(5) . .
C14 C15 C16 124.9(6) . .
N5 C16 C17 110.3(5) . .
N5 C16 C15 115.1(5) . .
C17 C16 C15 134.5(6) . .
C18 C17 C16 106.5(5) . .
C18 C17 H17A 126.7 . .
C16 C17 H17A 126.7 . .
N4 C18 C17 105.5(5) . .
N4 C18 C19 125.4(5) . .
C17 C18 C19 129.0(5) . .
C24 C19 C20 116.4(5) . .
C24 C19 C18 124.4(5) . .
C20 C19 C18 119.2(5) . .
C21 C20 C19 121.6(5) . .
C21 C20 H20A 119.2 . .
C19 C20 H20A 119.2 . .
C22 C21 C20 119.8(6) . .
C22 C21 H21A 120.1 . .
C20 C21 H21A 120.1 . .
C21 C22 C23 120.0(6) . .
C21 C22 H22A 120.0 . .
C23 C22 H22A 120.0 . .
C24 C23 C22 120.2(6) . .
C24 C23 H23A 119.9 . .
C22 C23 H23A 119.9 . .
C23 C24 O4 121.8(5) . .
C23 C24 C19 122.0(5) . .
O4 C24 C19 116.2(5) . .
N6 C25 S1 179.2(6) . .
N7 C26 S2 178.2(5) . .
C1S O1S H1S 109.5 . .
O1S C1S H1S1 109.5 . .
O1S C1S H1S2 109.5 . .
H1S1 C1S H1S2 109.5 . .
O1S C1S H1S3 109.5 . .
H1S1 C1S H1S3 109.5 . .
H1S2 C1S H1S3 109.5 . .

loop_
_geom_bond_atom_site_label_1
_geom_bond_atom_site_label_2
_geom_bond_distance
_geom_bond_site_symmetry_2
Fe1 N6 1.952(5) .
Fe1 N7 2.030(5) .
Fe1 O2 2.151(4) .
Fe1 N1 2.176(5) .
Fe1 N5 2.189(5) .
Fe1 O1 2.197(4) .
Fe1 N3 2.273(5) .
S1 C25 1.603(7) .
S2 C26 1.593(7) .
O1 C1 1.261(7) .
O2 C1 1.247(7) 3_656
O3 C2 1.371(7) .
O3 H3 0.8400 .
O4 C24 1.382(7) .
O4 H4 0.8400 .
N1 C10 1.349(7) .
N1 N2 1.351(6) .
N2 C8 1.359(7) .
N2 H2A 0.8800 .
N3 C11 1.334(7) .
N3 C15 1.338(7) .
N4 N5 1.348(6) .
N4 C18 1.356(7) .
N4 H4B 0.8800 .
N5 C16 1.347(7) .
N6 C25 1.173(7) .
N7 C26 1.158(7) .
C1 O2 1.247(7) 3_656
C1 C1 1.501(11) 3_656
C2 C3 1.370(8) .
C2 C7 1.402(8) .
C3 C4 1.379(8) .
C3 H3A 0.9500 .
C4 C5 1.380(8) .
C4 H4A 0.9500 .
C5 C6 1.377(8) .
C5 H5A 0.9500 .
C6 C7 1.389(7) .
C6 H6A 0.9500 .
C7 C8 1.450(8) .
C8 C9 1.394(8) .
C9 C10 1.380(7) .
C9 H9A 0.9500 .
C10 C11 1.450(8) .
C11 C12 1.385(8) .
C12 C13 1.394(8) .
C12 H12A 0.9500 .
C13 C14 1.366(8) .
C13 H13A 0.9500 .
C14 C15 1.400(8) .
C14 H14A 0.9500 .
C15 C16 1.429(8) .
C16 C17 1.391(7) .
C17 C18 1.382(8) .
C17 H17A 0.9500 .
C18 C19 1.441(8) .
C19 C24 1.402(8) .
C19 C20 1.405(7) .
C20 C21 1.380(7) .
C20 H20A 0.9500 .
C21 C22 1.376(8) .
C21 H21A 0.9500 .
C22 C23 1.378(8) .
C22 H22A 0.9500 .
C23 C24 1.363(8) .
C23 H23A 0.9500 .
O1S C1S 1.45(2) .
O1S H1S 0.8400 .
C1S H1S1 0.9800 .
C1S H1S2 0.9800 .
C1S H1S3 0.9800 .
